data_4025986
loop_
_publ_author_name
'Elena D. Matveeva'
'Tatyana A. Podrugina'
'Marina A. Taranova'
'Anatolyi A. Borisenko'
'Andrey V. Mironov'
'Rolf Gleiter'
'Nikolay S. Zefirov'

_publ_section_title
;
 Photochemical Synthesis of Phosphinolines from Phosphonium-Iodonium
 Ylides
;
_journal_name_full 'Journal of Organic Chemistry'
_journal_page_first 566
_journal_page_last 572
_journal_paper_doi 10.1021/jo101993a
_journal_volume 76
_journal_year 2011
_chemical_formula_sum 'C28 H20 B0 F0 N O0 P'
_chemical_formula_weight 401.4
_chemical_name_systematic ' ?'
_space_group_IT_number 2
_symmetry_cell_setting triclinic
_symmetry_space_group_name_Hall '-P 1'
_symmetry_space_group_name_H-M 'P -1'
_cell_angle_alpha 93.997(14)
_cell_angle_beta 115.68(2)
_cell_angle_gamma 101.219(17)
_cell_formula_units_Z 2
_cell_length_a 8.767(3)
_cell_length_b 8.8718(11)
_cell_length_c 15.547(4)
_cell_measurement_reflns_used 23
_cell_measurement_temperature 293
_cell_measurement_theta_max 20.97
_cell_measurement_theta_min 17.84
_cell_volume 1052.6(5)
_computing_data_reduction 'Jana2000 (Petricek, Dusek & Palatinus, 2000)'
_computing_publication_material 'Jana2000 (Petricek, Dusek & Palatinus, 2000)'
_computing_structure_refinement 'Jana2000 (Petricek, Dusek & Palatinus, 2000)'
_computing_structure_solution 'SIR2002 (Burla, M.C., et. al.)'
_diffrn_ambient_temperature 293
_diffrn_measured_fraction_theta_max 1.00
_diffrn_measurement_device_type CAD4
_diffrn_measurement_method \q/1.33\q
_diffrn_radiation_type 'Mo K\a'
_diffrn_radiation_wavelength 0.71069
_diffrn_reflns_av_R_equivalents 0.025
_diffrn_reflns_limit_h_max 11
_diffrn_reflns_limit_h_min 0
_diffrn_reflns_limit_k_max 11
_diffrn_reflns_limit_k_min -11
_diffrn_reflns_limit_l_max 20
_diffrn_reflns_limit_l_min -20
_diffrn_reflns_number 5390
_diffrn_reflns_theta_max 27.98
_diffrn_reflns_theta_min 2.00
_diffrn_standards_decay_% 0.0
_diffrn_standards_interval_time 120
_diffrn_standards_number 2
_exptl_absorpt_coefficient_mu 0.145
_exptl_absorpt_correction_T_max 0.964
_exptl_absorpt_correction_T_min 0.940
_exptl_absorpt_correction_type gaussian
_exptl_absorpt_process_details '(Jana2000; Petricek, Dusek & Palatinus, 2000)'
_exptl_crystal_colour yellow-brown
_exptl_crystal_density_diffrn 1.2661
_exptl_crystal_F_000 420
_refine_diff_density_max 0.21
_refine_diff_density_min -0.14
_refine_ls_extinction_method none
_refine_ls_goodness_of_fit_gt 1.71
_refine_ls_goodness_of_fit_ref 1.71
_refine_ls_number_parameters 351
_refine_ls_number_reflns 4028
_refine_ls_R_factor_all 0.0404
_refine_ls_R_factor_gt 0.0404
_refine_ls_shift/su_max 0.0002
_refine_ls_shift/su_mean 0.0000
_refine_ls_structure_factor_coef F
_refine_ls_weighting_details w=1/(\s^2^(F)+0.000625F^2^)
_refine_ls_weighting_scheme sigma
_refine_ls_wR_factor_gt 0.0605
_refine_ls_wR_factor_ref 0.0605
_reflns_number_gt 4028
_reflns_number_total 5064
_reflns_threshold_expression I>3\s(I)
_cod_data_source_file jo101993a_si_002.cif
_cod_data_source_block (I)
_cod_original_cell_volume 1052.7(5)
_cod_original_formula_sum 'C28 H20 B0 F0 N1 O0 P1'
_cod_database_code 4025986
_cod_database_fobs_code 4025986

loop_
_symmetry_equiv_pos_site_id
_symmetry_equiv_pos_as_xyz
1 x,y,z
2 -x,-y,-z

loop_
_atom_site_label
_atom_site_type_symbol
_atom_site_fract_x
_atom_site_fract_y
_atom_site_fract_z
_atom_site_adp_type
_atom_site_U_iso_or_equiv
_atom_site_symmetry_multiplicity
_atom_site_occupancy
_atom_site_calc_flag
P1 P 0.43133(5) 0.37246(4) 0.19229(2) Uani 0.03163(15) 2 1 d
C11 C 0.44617(19) 0.57934(16) 0.20348(10) Uani 0.0349(5) 2 1 d
C12 C 0.4790(3) 0.6628(2) 0.13792(14) Uani 0.0529(8) 2 1 d
C13 C 0.5064(3) 0.8234(2) 0.15200(16) Uani 0.0621(10) 2 1 d
C14 C 0.5005(3) 0.90110(19) 0.22936(15) Uani 0.0570(8) 2 1 d
C15 C 0.4681(3) 0.8198(2) 0.29405(14) Uani 0.0572(9) 2 1 d
C16 C 0.4421(2) 0.65918(19) 0.28201(12) Uani 0.0454(7) 2 1 d
C21 C 0.2723(2) 0.28450(17) 0.07042(10) Uani 0.0371(5) 2 1 d
C22 C 0.2762(2) 0.14022(19) 0.03186(12) Uani 0.0468(7) 2 1 d
C23 C 0.1473(3) 0.0645(2) -0.05900(14) Uani 0.0562(8) 2 1 d
C24 C 0.0155(3) 0.1315(2) -0.11187(13) Uani 0.0580(8) 2 1 d
C25 C 0.0102(3) 0.2721(3) -0.07465(16) Uani 0.0813(11) 2 1 d
C26 C 0.1389(3) 0.3506(3) 0.01613(15) Uani 0.0691(9) 2 1 d
C31 C 0.36514(19) 0.29605(16) 0.27698(10) Uani 0.0333(5) 2 1 d
C32 C 0.1871(2) 0.25744(19) 0.25272(12) Uani 0.0420(6) 2 1 d
C33 C 0.1297(2) 0.1911(2) 0.31387(14) Uani 0.0514(8) 2 1 d
C34 C 0.2492(3) 0.1623(2) 0.40041(14) Uani 0.0542(8) 2 1 d
C35 C 0.4253(2) 0.2012(2) 0.42642(12) Uani 0.0460(7) 2 1 d
C36 C 0.49037(19) 0.26947(16) 0.36599(10) Uani 0.0340(5) 2 1 d
C1 C 0.62924(19) 0.32792(17) 0.22404(10) Uani 0.0341(5) 2 1 d
C2 C 0.7036(2) 0.3316(2) 0.15949(11) Uani 0.0419(6) 2 1 d
N1 N 0.7664(2) 0.3307(2) 0.10803(12) Uani 0.0657(8) 2 1 d
C4 C 0.73286(19) 0.32062(17) 0.32382(10) Uani 0.0342(5) 2 1 d
C5 C 0.67590(19) 0.29995(17) 0.39193(10) Uani 0.0342(5) 2 1 d
C41 C 0.80519(19) 0.29654(18) 0.49226(10) Uani 0.0371(5) 2 1 d
C42 C 0.9270(2) 0.2082(2) 0.50971(13) Uani 0.0497(7) 2 1 d
C43 C 1.0504(3) 0.2083(3) 0.60310(16) Uani 0.0611(9) 2 1 d
C44 C 1.0504(3) 0.2918(3) 0.68094(14) Uani 0.0598(8) 2 1 d
C45 C 0.9316(3) 0.3793(3) 0.66570(13) Uani 0.0583(8) 2 1 d
C46 C 0.8108(2) 0.3841(2) 0.57244(12) Uani 0.0477(7) 2 1 d
H4 H 0.860(2) 0.333(2) 0.3469(13) Uiso 0.044(5) 2 1 d
H12 H 0.485(3) 0.598(3) 0.0835(18) Uiso 0.079(7) 2 1 d
H13 H 0.524(3) 0.882(3) 0.1040(17) Uiso 0.076(7) 2 1 d
H14 H 0.517(3) 1.017(2) 0.2427(14) Uiso 0.054(5) 2 1 d
H15 H 0.456(3) 0.874(3) 0.3480(17) Uiso 0.077(7) 2 1 d
H16 H 0.416(3) 0.604(2) 0.3266(14) Uiso 0.049(5) 2 1 d
H22 H 0.372(3) 0.086(2) 0.0712(14) Uiso 0.062(6) 2 1 d
H23 H 0.158(4) -0.032(3) -0.0817(19) Uiso 0.092(8) 2 1 d
H24 H -0.068(3) 0.081(3) -0.1719(17) Uiso 0.065(6) 2 1 d
H25 H -0.085(5) 0.319(4) -0.111(2) Uiso 0.123(11) 2 1 d
H26 H 0.135(4) 0.456(4) 0.040(2) Uiso 0.114(10) 2 1 d
H32 H 0.099(2) 0.273(2) 0.1913(14) Uiso 0.044(5) 2 1 d
H33 H 0.019(3) 0.163(2) 0.3002(15) Uiso 0.058(6) 2 1 d
H34 H 0.205(3) 0.111(3) 0.4441(16) Uiso 0.069(6) 2 1 d
H35 H 0.511(3) 0.174(3) 0.4872(16) Uiso 0.064(6) 2 1 d
H42 H 0.921(3) 0.134(3) 0.4560(16) Uiso 0.071(7) 2 1 d
H43 H 1.125(4) 0.151(3) 0.6087(19) Uiso 0.085(8) 2 1 d
H44 H 1.130(3) 0.287(3) 0.7425(17) Uiso 0.078(7) 2 1 d
H45 H 0.946(3) 0.448(3) 0.7204(18) Uiso 0.080(7) 2 1 d
H46 H 0.725(3) 0.448(3) 0.5605(16) Uiso 0.071(7) 2 1 d

loop_
_atom_site_aniso_label
_atom_site_aniso_type_symbol
_atom_site_aniso_U_11
_atom_site_aniso_U_22
_atom_site_aniso_U_33
_atom_site_aniso_U_12
_atom_site_aniso_U_13
_atom_site_aniso_U_23
P1 P 0.0350(2) 0.03018(19) 0.02880(19) 0.01209(14) 0.01216(14) 0.00511(13)
C11 C 0.0385(7) 0.0317(6) 0.0326(7) 0.0131(6) 0.0127(6) 0.0063(5)
C12 C 0.0817(13) 0.0451(9) 0.0481(9) 0.0275(9) 0.0377(9) 0.0192(7)
C13 C 0.0871(15) 0.0466(10) 0.0686(12) 0.0258(10) 0.0436(12) 0.0279(9)
C14 C 0.0711(12) 0.0314(8) 0.0604(11) 0.0143(8) 0.0219(9) 0.0097(7)
C15 C 0.0827(14) 0.0390(9) 0.0475(10) 0.0177(9) 0.0276(10) 0.0008(7)
C16 C 0.0623(10) 0.0371(8) 0.0412(8) 0.0151(7) 0.0266(8) 0.0067(6)
C21 C 0.0401(7) 0.0383(7) 0.0299(7) 0.0146(6) 0.0117(6) 0.0040(6)
C22 C 0.0532(9) 0.0389(8) 0.0414(8) 0.0171(7) 0.0138(7) 0.0019(6)
C23 C 0.0633(12) 0.0445(9) 0.0466(9) 0.0118(8) 0.0153(9) -0.0075(8)
C24 C 0.0577(11) 0.0602(11) 0.0353(8) 0.0124(9) 0.0055(8) -0.0052(8)
C25 C 0.0760(15) 0.0771(15) 0.0509(11) 0.0416(13) -0.0129(10) -0.0106(10)
C26 C 0.0658(12) 0.0631(12) 0.0487(10) 0.0380(11) -0.0065(9) -0.0105(9)
C31 C 0.0351(7) 0.0298(6) 0.0352(7) 0.0092(5) 0.0163(6) 0.0030(5)
C32 C 0.0354(7) 0.0425(8) 0.0453(8) 0.0107(6) 0.0164(7) 0.0019(7)
C33 C 0.0376(9) 0.0591(10) 0.0577(11) 0.0046(8) 0.0264(8) 0.0013(8)
C34 C 0.0500(10) 0.0626(11) 0.0569(11) 0.0057(8) 0.0338(9) 0.0117(9)
C35 C 0.0442(9) 0.0551(9) 0.0411(8) 0.0092(7) 0.0223(7) 0.0132(7)
C36 C 0.0356(7) 0.0334(7) 0.0337(7) 0.0082(5) 0.0168(6) 0.0045(5)
C1 C 0.0366(7) 0.0377(7) 0.0320(7) 0.0137(6) 0.0169(6) 0.0087(5)
C2 C 0.0425(8) 0.0525(9) 0.0346(7) 0.0183(7) 0.0176(6) 0.0126(6)
N1 N 0.0648(10) 0.1016(14) 0.0469(9) 0.0326(10) 0.0341(8) 0.0216(9)
C4 C 0.0328(7) 0.0371(7) 0.0333(7) 0.0108(6) 0.0144(6) 0.0087(5)
C5 C 0.0334(7) 0.0367(7) 0.0308(7) 0.0087(5) 0.0131(6) 0.0069(5)
C41 C 0.0342(7) 0.0412(7) 0.0334(7) 0.0072(6) 0.0136(6) 0.0104(6)
C42 C 0.0485(9) 0.0582(10) 0.0449(9) 0.0215(8) 0.0192(8) 0.0153(8)
C43 C 0.0482(10) 0.0728(13) 0.0588(11) 0.0245(10) 0.0152(9) 0.0273(10)
C44 C 0.0441(9) 0.0767(13) 0.0388(9) 0.0029(9) 0.0049(7) 0.0198(9)
C45 C 0.0519(10) 0.0736(13) 0.0338(8) 0.0015(9) 0.0126(8) 0.0024(8)
C46 C 0.0454(9) 0.0588(10) 0.0345(8) 0.0115(8) 0.0154(7) 0.0049(7)

loop_
_atom_type_symbol
_atom_type_scat_dispersion_real
_atom_type_scat_dispersion_imag
_atom_type_scat_source
_atom_type_scat_versus_stol_list
C 0.003 0.002 'International Tables Vol C Tables  4.2.6.8 and 6.1.1.1'
;
 stol     0.00    0.05    0.10    0.15    0.20    0.25    0.30    0.35    0.40  
  f      6.000   5.749   5.107   4.311   3.560   2.949   2.494   2.171   1.948  
 stol     0.45    0.50    0.55    0.60    0.65    0.70    0.75    0.80    0.85  
  f      1.794   1.685   1.603   1.537   1.479   1.426   1.374   1.322   1.271  
 stol     0.90    0.95    1.00    1.05    1.10    1.15    1.20    1.25    1.30  
  f      1.219   1.166   1.114   1.063   1.012   0.962   0.914   0.867   0.822  
 stol     1.35    1.40    1.45    1.50    1.55    1.60    1.65    1.70    1.75  
  f      0.778   0.736   0.697   0.659   0.622   0.588   0.556   0.525   0.495  
 stol     1.80    1.85    1.90    1.95    2.00    2.05    2.10    2.15    2.20  
  f      0.468   0.442   0.418   0.395   0.373   0.353   0.334   0.316   0.299  
 stol     2.25    2.30    2.35    2.40    2.45    2.50    2.55    2.60    2.65  
  f      0.283   0.268   0.254   0.241   0.228   0.216   0.205   0.195   0.185  
 stol     2.70    2.75    2.80    2.85    2.90    2.95    3.00    3.05    3.10  
  f      0.176   0.167   0.159   0.151   0.144   0.137   0.130   0.124   0.118  
 stol     3.15    3.20    3.25    3.30    3.35    3.40    3.45    3.50    3.55  
  f      0.113   0.107   0.102   0.098   0.093   0.089   0.085   0.081   0.078  
 stol     3.60    3.65    3.70    3.75    3.80    3.85    3.90    3.95    4.00  
  f      0.074   0.071   0.068   0.065   0.063   0.060   0.058   0.055   0.053  
 stol     4.05    4.10    4.15    4.20    4.25    4.30    4.35    4.40    4.45  
  f      0.051   0.049   0.047   0.045   0.043   0.041   0.040   0.038   0.037  
 stol     4.50    4.55    4.60    4.65    4.70    4.75    4.80    4.85    4.90  
  f      0.035   0.034   0.033   0.032   0.031   0.030   0.029   0.028   0.027  
 stol     4.95    5.00    5.05    5.10    5.15    5.20    5.25    5.30    5.35  
  f      0.026   0.025   0.024   0.023   0.023   0.022   0.022   0.021   0.020  
 stol     5.40    5.45    5.50    5.55    5.60    5.65    5.70    5.75    5.80  
  f      0.020   0.019   0.019   0.018   0.018   0.017   0.016   0.016   0.015  
;
H 0.000 0.000 'International Tables Vol C Tables  4.2.6.8 and 6.1.1.1'
;
 stol     0.00    0.05    0.10    0.15    0.20    0.25    0.30    0.35    0.40  
  f      1.000   0.960   0.854   0.713   0.568   0.438   0.331   0.248   0.184  
 stol     0.45    0.50    0.55    0.60    0.65    0.70    0.75    0.80    0.85  
  f      0.138   0.103   0.078   0.060   0.046   0.036   0.028   0.022   0.018  
 stol     0.90    0.95    1.00    1.05    1.10    1.15    1.20    1.25    1.30  
  f      0.014   0.011   0.009   0.007   0.006   0.005   0.004   0.004   0.003  
 stol     1.35    1.40    1.45    1.50    1.55    1.60    1.65    1.70    1.75  
  f      0.003   0.002   0.002   0.002   0.002   0.002   0.001   0.001   0.000  
 stol     1.80    1.85    1.90    1.95    2.00    2.05    2.10    2.15    2.20  
  f      0.000   0.000   0.000   0.000   0.000   0.000   0.000   0.000   0.000  
 stol     2.25    2.30    2.35    2.40    2.45    2.50    2.55    2.60    2.65  
  f      0.000   0.000   0.000   0.000   0.000   0.000   0.000   0.000   0.000  
 stol     2.70    2.75    2.80    2.85    2.90    2.95    3.00    3.05    3.10  
  f      0.000   0.000   0.000   0.000   0.000   0.000   0.000   0.000   0.000  
 stol     3.15    3.20    3.25    3.30    3.35    3.40    3.45    3.50    3.55  
  f      0.000   0.000   0.000   0.000   0.000   0.000   0.000   0.000   0.000  
 stol     3.60    3.65    3.70    3.75    3.80    3.85    3.90    3.95    4.00  
  f      0.000   0.000   0.000   0.000   0.000   0.000   0.000   0.000   0.000  
 stol     4.05    4.10    4.15    4.20    4.25    4.30    4.35    4.40    4.45  
  f      0.000   0.000   0.000   0.000   0.000   0.000   0.000   0.000   0.000  
 stol     4.50    4.55    4.60    4.65    4.70    4.75    4.80    4.85    4.90  
  f      0.000   0.000   0.000   0.000   0.000   0.000   0.000   0.000   0.000  
 stol     4.95    5.00    5.05    5.10    5.15    5.20    5.25    5.30    5.35  
  f      0.000   0.000   0.000   0.000   0.000   0.000   0.000   0.000   0.000  
 stol     5.40    5.45    5.50    5.55    5.60    5.65    5.70    5.75    5.80  
  f      0.000   0.000   0.000   0.000   0.000   0.000   0.000   0.000   0.000  
;
B 0.001 0.001 'International Tables Vol C Tables  4.2.6.8 and 6.1.1.1'
;
 stol     0.00    0.05    0.10    0.15    0.20    0.25    0.30    0.35    0.40  
  f      5.000   4.724   4.060   3.316   2.699   2.263   1.979   1.799   1.681  
 stol     0.45    0.50    0.55    0.60    0.65    0.70    0.75    0.80    0.85  
  f      1.596   1.526   1.463   1.402   1.339   1.276   1.212   1.147   1.083  
 stol     0.90    0.95    1.00    1.05    1.10    1.15    1.20    1.25    1.30  
  f      1.020   0.959   0.900   0.844   0.790   0.738   0.690   0.645   0.602  
 stol     1.35    1.40    1.45    1.50    1.55    1.60    1.65    1.70    1.75  
  f      0.561   0.524   0.489   0.457   0.426   0.398   0.371   0.347   0.325  
 stol     1.80    1.85    1.90    1.95    2.00    2.05    2.10    2.15    2.20  
  f      0.304   0.284   0.266   0.249   0.233   0.219   0.206   0.194   0.182  
 stol     2.25    2.30    2.35    2.40    2.45    2.50    2.55    2.60    2.65  
  f      0.171   0.161   0.151   0.142   0.134   0.126   0.119   0.113   0.106  
 stol     2.70    2.75    2.80    2.85    2.90    2.95    3.00    3.05    3.10  
  f      0.101   0.095   0.090   0.085   0.080   0.076   0.072   0.068   0.065  
 stol     3.15    3.20    3.25    3.30    3.35    3.40    3.45    3.50    3.55  
  f      0.062   0.058   0.056   0.053   0.050   0.048   0.045   0.043   0.041  
 stol     3.60    3.65    3.70    3.75    3.80    3.85    3.90    3.95    4.00  
  f      0.039   0.037   0.036   0.034   0.032   0.031   0.030   0.028   0.027  
 stol     4.05    4.10    4.15    4.20    4.25    4.30    4.35    4.40    4.45  
  f      0.026   0.025   0.023   0.023   0.022   0.021   0.020   0.019   0.018  
 stol     4.50    4.55    4.60    4.65    4.70    4.75    4.80    4.85    4.90  
  f      0.017   0.017   0.016   0.015   0.015   0.014   0.014   0.013   0.013  
 stol     4.95    5.00    5.05    5.10    5.15    5.20    5.25    5.30    5.35  
  f      0.012   0.012   0.012   0.011   0.011   0.011   0.010   0.010   0.010  
 stol     5.40    5.45    5.50    5.55    5.60    5.65    5.70    5.75    5.80  
  f      0.009   0.009   0.009   0.009   0.008   0.008   0.008   0.008   0.007  
;
F 0.017 0.010 'International Tables Vol C Tables  4.2.6.8 and 6.1.1.1'
;
 stol     0.00    0.05    0.10    0.15    0.20    0.25    0.30    0.35    0.40  
  f      9.000   8.815   8.302   7.560   6.709   5.851   5.054   4.353   3.759  
 stol     0.45    0.50    0.55    0.60    0.65    0.70    0.75    0.80    0.85  
  f      3.270   2.874   2.559   2.309   2.112   1.956   1.834   1.735   1.655  
 stol     0.90    0.95    1.00    1.05    1.10    1.15    1.20    1.25    1.30  
  f      1.588   1.531   1.482   1.438   1.398   1.360   1.324   1.289   1.254  
 stol     1.35    1.40    1.45    1.50    1.55    1.60    1.65    1.70    1.75  
  f      1.220   1.186   1.153   1.120   1.088   1.055   1.022   0.990   0.959  
 stol     1.80    1.85    1.90    1.95    2.00    2.05    2.10    2.15    2.20  
  f      0.928   0.898   0.868   0.839   0.810   0.782   0.754   0.728   0.702  
 stol     2.25    2.30    2.35    2.40    2.45    2.50    2.55    2.60    2.65  
  f      0.677   0.653   0.630   0.607   0.585   0.564   0.544   0.524   0.505  
 stol     2.70    2.75    2.80    2.85    2.90    2.95    3.00    3.05    3.10  
  f      0.486   0.468   0.451   0.435   0.419   0.404   0.389   0.375   0.361  
 stol     3.15    3.20    3.25    3.30    3.35    3.40    3.45    3.50    3.55  
  f      0.349   0.336   0.324   0.312   0.301   0.290   0.280   0.270   0.261  
 stol     3.60    3.65    3.70    3.75    3.80    3.85    3.90    3.95    4.00  
  f      0.252   0.243   0.235   0.226   0.219   0.211   0.204   0.197   0.190  
 stol     4.05    4.10    4.15    4.20    4.25    4.30    4.35    4.40    4.45  
  f      0.184   0.177   0.171   0.165   0.160   0.155   0.149   0.145   0.140  
 stol     4.50    4.55    4.60    4.65    4.70    4.75    4.80    4.85    4.90  
  f      0.135   0.131   0.127   0.123   0.119   0.115   0.112   0.108   0.105  
 stol     4.95    5.00    5.05    5.10    5.15    5.20    5.25    5.30    5.35  
  f      0.102   0.099   0.096   0.093   0.091   0.088   0.086   0.083   0.081  
 stol     5.40    5.45    5.50    5.55    5.60    5.65    5.70    5.75    5.80  
  f      0.079   0.077   0.075   0.072   0.070   0.068   0.067   0.064   0.063  
;
O 0.011 0.006 'International Tables Vol C Tables  4.2.6.8 and 6.1.1.1'
;
 stol     0.00    0.05    0.10    0.15    0.20    0.25    0.30    0.35    0.40  
  f      8.000   7.798   7.245   6.472   5.623   4.808   4.089   3.489   3.006  
 stol     0.45    0.50    0.55    0.60    0.65    0.70    0.75    0.80    0.85  
  f      2.629   2.338   2.115   1.946   1.816   1.714   1.635   1.568   1.512  
 stol     0.90    0.95    1.00    1.05    1.10    1.15    1.20    1.25    1.30  
  f      1.463   1.419   1.377   1.337   1.298   1.259   1.221   1.183   1.145  
 stol     1.35    1.40    1.45    1.50    1.55    1.60    1.65    1.70    1.75  
  f      1.107   1.070   1.033   0.997   0.961   0.926   0.891   0.857   0.824  
 stol     1.80    1.85    1.90    1.95    2.00    2.05    2.10    2.15    2.20  
  f      0.792   0.761   0.731   0.702   0.674   0.647   0.620   0.595   0.570  
 stol     2.25    2.30    2.35    2.40    2.45    2.50    2.55    2.60    2.65  
  f      0.547   0.524   0.503   0.482   0.462   0.443   0.425   0.407   0.391  
 stol     2.70    2.75    2.80    2.85    2.90    2.95    3.00    3.05    3.10  
  f      0.375   0.359   0.345   0.331   0.317   0.304   0.292   0.280   0.269  
 stol     3.15    3.20    3.25    3.30    3.35    3.40    3.45    3.50    3.55  
  f      0.259   0.249   0.239   0.230   0.221   0.212   0.204   0.196   0.189  
 stol     3.60    3.65    3.70    3.75    3.80    3.85    3.90    3.95    4.00  
  f      0.182   0.175   0.168   0.162   0.156   0.150   0.145   0.139   0.134  
 stol     4.05    4.10    4.15    4.20    4.25    4.30    4.35    4.40    4.45  
  f      0.129   0.124   0.120   0.115   0.111   0.107   0.103   0.100   0.096  
 stol     4.50    4.55    4.60    4.65    4.70    4.75    4.80    4.85    4.90  
  f      0.093   0.090   0.087   0.084   0.081   0.079   0.076   0.073   0.071  
 stol     4.95    5.00    5.05    5.10    5.15    5.20    5.25    5.30    5.35  
  f      0.069   0.067   0.065   0.063   0.061   0.060   0.058   0.056   0.055  
 stol     5.40    5.45    5.50    5.55    5.60    5.65    5.70    5.75    5.80  
  f      0.053   0.052   0.050   0.049   0.048   0.046   0.045   0.044   0.042  
;
P 0.102 0.094 'International Tables Vol C Tables  4.2.6.8 and 6.1.1.1'
;
 stol     0.00    0.05    0.10    0.15    0.20    0.25    0.30    0.35    0.40  
  f     15.000  14.458  13.138  11.629  10.327   9.335   8.600   8.029   7.547  
 stol     0.45    0.50    0.55    0.60    0.65    0.70    0.75    0.80    0.85  
  f      7.103   6.674   6.250   5.829   5.418   5.020   4.640   4.284   3.953  
 stol     0.90    0.95    1.00    1.05    1.10    1.15    1.20    1.25    1.30  
  f      3.649   3.372   3.122   2.898   2.698   2.521   2.364   2.226   2.104  
 stol     1.35    1.40    1.45    1.50    1.55    1.60    1.65    1.70    1.75  
  f      1.997   1.903   1.820   1.747   1.683   1.626   1.575   1.530   1.490  
 stol     1.80    1.85    1.90    1.95    2.00    2.05    2.10    2.15    2.20  
  f      1.453   1.420   1.389   1.359   1.333   1.338   1.338   1.334   1.327  
 stol     2.25    2.30    2.35    2.40    2.45    2.50    2.55    2.60    2.65  
  f      1.316   1.303   1.286   1.267   1.245   1.222   1.186   1.152   1.120  
 stol     2.70    2.75    2.80    2.85    2.90    2.95    3.00    3.05    3.10  
  f      1.090   1.062   1.035   1.010   0.986   0.963   0.942   0.925   0.908  
 stol     3.15    3.20    3.25    3.30    3.35    3.40    3.45    3.50    3.55  
  f      0.891   0.874   0.857   0.841   0.825   0.808   0.793   0.777   0.761  
 stol     3.60    3.65    3.70    3.75    3.80    3.85    3.90    3.95    4.00  
  f      0.746   0.731   0.716   0.701   0.687   0.673   0.659   0.645   0.632  
 stol     4.05    4.10    4.15    4.20    4.25    4.30    4.35    4.40    4.45  
  f      0.619   0.606   0.593   0.581   0.568   0.557   0.545   0.533   0.522  
 stol     4.50    4.55    4.60    4.65    4.70    4.75    4.80    4.85    4.90  
  f      0.511   0.500   0.489   0.479   0.468   0.458   0.448   0.439   0.429  
 stol     4.95    5.00    5.05    5.10    5.15    5.20    5.25    5.30    5.35  
  f      0.420   0.411   0.402   0.394   0.385   0.377   0.369   0.361   0.353  
 stol     5.40    5.45    5.50    5.55    5.60    5.65    5.70    5.75    5.80  
  f      0.345   0.338   0.331   0.324   0.317   0.310   0.304   0.297   0.291  
;
N 0.006 0.003 'International Tables Vol C Tables  4.2.6.8 and 6.1.1.1'
;
 stol     0.00    0.05    0.10    0.15    0.20    0.25    0.30    0.35    0.40  
  f      7.000   6.776   6.180   5.385   4.563   3.825   3.219   2.747   2.393  
 stol     0.45    0.50    0.55    0.60    0.65    0.70    0.75    0.80    0.85  
  f      2.132   1.942   1.802   1.697   1.616   1.551   1.496   1.445   1.398  
 stol     0.90    0.95    1.00    1.05    1.10    1.15    1.20    1.25    1.30  
  f      1.353   1.309   1.265   1.221   1.177   1.133   1.090   1.047   1.004  
 stol     1.35    1.40    1.45    1.50    1.55    1.60    1.65    1.70    1.75  
  f      0.962   0.921   0.882   0.843   0.805   0.769   0.734   0.700   0.667  
 stol     1.80    1.85    1.90    1.95    2.00    2.05    2.10    2.15    2.20  
  f      0.636   0.606   0.578   0.551   0.525   0.500   0.477   0.454   0.433  
 stol     2.25    2.30    2.35    2.40    2.45    2.50    2.55    2.60    2.65  
  f      0.412   0.393   0.374   0.357   0.340   0.324   0.309   0.295   0.282  
 stol     2.70    2.75    2.80    2.85    2.90    2.95    3.00    3.05    3.10  
  f      0.269   0.257   0.245   0.234   0.223   0.213   0.204   0.195   0.187  
 stol     3.15    3.20    3.25    3.30    3.35    3.40    3.45    3.50    3.55  
  f      0.179   0.171   0.164   0.157   0.150   0.144   0.138   0.132   0.127  
 stol     3.60    3.65    3.70    3.75    3.80    3.85    3.90    3.95    4.00  
  f      0.122   0.117   0.112   0.108   0.103   0.099   0.095   0.092   0.088  
 stol     4.05    4.10    4.15    4.20    4.25    4.30    4.35    4.40    4.45  
  f      0.085   0.081   0.078   0.075   0.072   0.070   0.067   0.064   0.062  
 stol     4.50    4.55    4.60    4.65    4.70    4.75    4.80    4.85    4.90  
  f      0.060   0.058   0.056   0.054   0.052   0.050   0.049   0.047   0.046  
 stol     4.95    5.00    5.05    5.10    5.15    5.20    5.25    5.30    5.35  
  f      0.044   0.043   0.042   0.041   0.039   0.038   0.037   0.036   0.035  
 stol     5.40    5.45    5.50    5.55    5.60    5.65    5.70    5.75    5.80  
  f      0.034   0.033   0.032   0.031   0.031   0.030   0.029   0.028   0.027  
;

loop_
_geom_angle_atom_site_label_1
_geom_angle_atom_site_label_2
_geom_angle_atom_site_label_3
_geom_angle
_geom_angle_publ_flag
C11 P1 C21 107.27(7) yes
C11 P1 C31 109.22(8) yes
C11 P1 C1 113.53(7) yes
C21 P1 C31 110.67(7) yes
C21 P1 C1 112.70(8) yes
C31 P1 C1 103.43(8) yes
C12 C11 C16 119.27(15) yes
C11 C12 C13 119.7(2) yes
C11 C12 H12 115.6(15) yes
C13 C12 H12 124.7(16) yes
C12 C13 C14 120.6(2) yes
C12 C13 H13 119.9(16) yes
C14 C13 H13 119.4(16) yes
C13 C14 C15 120.06(18) yes
C13 C14 H14 124.3(14) yes
C15 C14 H14 115.6(14) yes
C14 C15 C16 120.4(2) yes
C14 C15 H15 120.8(15) yes
C16 C15 H15 118.7(15) yes
C11 C16 C15 120.02(19) yes
C11 C16 H16 120.5(13) yes
C15 C16 H16 119.5(13) yes
C22 C21 C26 118.76(14) yes
C21 C22 C23 120.14(17) yes
C21 C22 H22 120.9(11) yes
C23 C22 H22 118.9(11) yes
C22 C23 C24 120.40(19) yes
C22 C23 H23 116.4(14) yes
C24 C23 H23 123.2(14) yes
C23 C24 C25 119.88(16) yes
C23 C24 H24 119.5(17) yes
C25 C24 H24 120.6(17) yes
C24 C25 C26 120.7(2) yes
C24 C25 H25 120.5(18) yes
C26 C25 H25 118.8(19) yes
C21 C26 C25 120.1(2) yes
C21 C26 H26 121.1(16) yes
C25 C26 H26 118.7(16) yes
C32 C31 C36 120.67(16) yes
C31 C32 C33 120.83(15) yes
C31 C32 H32 122.0(14) yes
C33 C32 H32 117.2(14) yes
C32 C33 C34 119.51(19) yes
C32 C33 H33 123.1(15) yes
C34 C33 H33 117.4(15) yes
C33 C34 C35 120.7(2) yes
C33 C34 H34 118.9(12) yes
C35 C34 H34 120.4(12) yes
C34 C35 C36 121.83(16) yes
C34 C35 H35 120.5(16) yes
C36 C35 H35 117.5(17) yes
C31 C36 C35 116.46(15) yes
C31 C36 C5 122.53(16) yes
C35 C36 C5 120.87(13) yes
C2 C1 C4 120.10(15) yes
C1 C2 N1 177.8(2) yes
C1 C4 C5 126.88(15) yes
C1 C4 H4 117.5(12) yes
C5 C4 H4 115.7(12) yes
C36 C5 C4 121.06(12) yes
C36 C5 C41 120.17(16) yes
C4 C5 C41 118.60(15) yes
C5 C41 C42 121.12(16) yes
C5 C41 C46 121.24(16) yes
C42 C41 C46 117.63(14) yes
C41 C42 C43 121.1(2) yes
C41 C42 H42 121.1(13) yes
C43 C42 H42 117.5(13) yes
C42 C43 C44 120.3(2) yes
C42 C43 H43 116.2(17) yes
C44 C43 H43 123.5(18) yes
C43 C44 C45 119.69(18) yes
C43 C44 H44 119(2) yes
C45 C44 H44 121(2) yes
C44 C45 C46 120.6(2) yes
C44 C45 H45 117.6(16) yes
C46 C45 H45 121.1(16) yes
C41 C46 C45 120.6(2) yes
C41 C46 H46 118.1(13) yes
C45 C46 H46 121.3(14) yes

loop_
_geom_bond_atom_site_label_1
_geom_bond_atom_site_label_2
_geom_bond_distance
_geom_bond_publ_flag
P1 C11 1.8052(15) yes
P1 C21 1.7955(12) yes
P1 C31 1.7787(18) yes
P1 C1 1.7211(17) yes
C11 C12 1.395(3) yes
C11 C16 1.386(3) yes
C12 C13 1.383(3) yes
C12 H12 1.02(3) yes
C13 C14 1.370(4) yes
C13 H13 0.99(3) yes
C14 C15 1.372(3) yes
C14 H14 1.00(2) yes
C15 C16 1.385(3) yes
C15 H15 0.99(3) yes
C16 H16 0.96(2) yes
C21 C22 1.388(3) yes
C21 C26 1.380(3) yes
C22 C23 1.383(2) yes
C22 H22 1.03(2) yes
C23 C24 1.370(3) yes
C23 H23 0.94(3) yes
C24 C25 1.356(4) yes
C24 H24 0.911(19) yes
C25 C26 1.388(3) yes
C25 H25 0.97(4) yes
C26 H26 0.99(3) yes
C31 C32 1.400(2) yes
C31 C36 1.4163(19) yes
C32 C33 1.372(3) yes
C32 H32 0.975(18) yes
C33 C34 1.379(3) yes
C33 H33 0.88(3) yes
C34 C35 1.378(3) yes
C34 H34 1.01(3) yes
C35 C36 1.408(3) yes
C35 H35 1.00(2) yes
C36 C5 1.458(2) yes
C1 C2 1.413(3) yes
C1 C4 1.4323(19) yes
C2 N1 1.151(3) yes
C4 C5 1.362(3) yes
C4 H4 1.00(2) yes
C5 C41 1.4854(18) yes
C41 C42 1.390(3) yes
C41 C46 1.399(3) yes
C42 C43 1.384(3) yes
C42 H42 1.00(3) yes
C43 C44 1.374(4) yes
C43 H43 0.88(3) yes
C44 C45 1.368(4) yes
C44 H44 0.92(2) yes
C45 C46 1.386(2) yes
C45 H45 0.96(3) yes
C46 H46 0.99(3) yes
